data_4112889
loop_
_publ_author_name
'Biswaroop Chatterjee'
'Juan C. Noveron'
'Marino J. E. Resendiz'
'Jie Liu'
'Takuya Yamamoto'
'Daniel Parker'
'Martin Cinke'
'Cattien V. Nguyen'
'Atta M. Arif'
'Peter J. Stang'

_publ_section_title
;
 Self-Assembly of Flexible Supramolecular Metallacyclic Ensembles:
 Structures and Adsorption Properties of Their Nanoporous Crystalline
 Frameworks
;
_journal_name_full 'Journal of the American Chemical Society'
_journal_page_first 10645
_journal_page_last 10656
_journal_paper_doi 10.1021/ja0388919
_journal_volume 126
_journal_year 2004
_chemical_formula_sum 'C97 H89 F12 N4 O20 P4 Pt2 S4'
_chemical_formula_weight 2501.02
_chemical_name_systematic
;
 ?
;
_space_group_IT_number 14
_symmetry_cell_setting monoclinic
_symmetry_space_group_name_Hall '-P 2yn'
_symmetry_space_group_name_H-M 'P 1 21/n 1'
_atom_sites_solution_hydrogens geom
_atom_sites_solution_primary direct
_atom_sites_solution_secondary difmap
_audit_creation_method SHELXL-97
_cell_angle_alpha 90.00
_cell_angle_beta 106.8891(11)
_cell_angle_gamma 90.00
_cell_formula_units_Z 2
_cell_length_a 13.2388(3)
_cell_length_b 24.2168(5)
_cell_length_c 19.0150(4)
_cell_measurement_reflns_used 11980
_cell_measurement_temperature 150(1)
_cell_measurement_theta_max 27.485
_cell_measurement_theta_min 1.018
_cell_volume 5833.3(2)
_computing_cell_refinement DENZO-SMN
_computing_data_collection 'Nonius COLLECT'
_computing_data_reduction DENZO-SMN
_computing_molecular_graphics 'WinGX, Ortep3'
_computing_structure_refinement 'SHELXL-97 (Sheldrick, 1997)'
_computing_structure_solution SIR97
_diffrn_ambient_temperature 150(1)
_diffrn_measured_fraction_theta_full 0.984
_diffrn_measured_fraction_theta_max 0.984
_diffrn_measurement_device_type 'Nonius KappaCCD Diffractometer'
_diffrn_measurement_method 'Phi plus Omega scan'
_diffrn_radiation_monochromator graphite
_diffrn_radiation_source 'fine-focus sealed tube'
_diffrn_radiation_type MoK\a
_diffrn_radiation_wavelength 0.71073
_diffrn_reflns_av_R_equivalents 0.0588
_diffrn_reflns_av_sigmaI/netI 0.0931
_diffrn_reflns_limit_h_max 17
_diffrn_reflns_limit_h_min -17
_diffrn_reflns_limit_k_max 29
_diffrn_reflns_limit_k_min -31
_diffrn_reflns_limit_l_max 24
_diffrn_reflns_limit_l_min -24
_diffrn_reflns_number 21694
_diffrn_reflns_theta_full 27.53
_diffrn_reflns_theta_max 27.53
_diffrn_reflns_theta_min 3.03
_diffrn_standards_decay_% <2.0
_exptl_absorpt_coefficient_mu 2.602
_exptl_absorpt_correction_T_max 0.6517
_exptl_absorpt_correction_T_min 0.5091
_exptl_absorpt_correction_type multi-scan
_exptl_absorpt_process_details 'DENZO-SMN (Otwinowski & Minor, 1997)'
_exptl_crystal_colour colorless
_exptl_crystal_density_diffrn 1.424
_exptl_crystal_description prism
_exptl_crystal_F_000 2494
_exptl_crystal_size_max 0.30
_exptl_crystal_size_mid 0.30
_exptl_crystal_size_min 0.18
_refine_diff_density_max 1.582
_refine_diff_density_min -1.767
_refine_diff_density_rms 0.161
_refine_ls_extinction_method none
_refine_ls_goodness_of_fit_ref 1.086
_refine_ls_hydrogen_treatment mixed
_refine_ls_matrix_type full
_refine_ls_number_parameters 623
_refine_ls_number_reflns 13219
_refine_ls_number_restraints 32
_refine_ls_restrained_S_all 1.102
_refine_ls_R_factor_all 0.1386
_refine_ls_R_factor_gt 0.0812
_refine_ls_shift/su_max 0.000
_refine_ls_shift/su_mean 0.000
_refine_ls_structure_factor_coef Fsqd
_refine_ls_weighting_details 'calc w=1/[\s^2^(Fo^2^)+(0.0725P)^2^+51.6628P] where P=(Fo^2^+2Fc^2^)/3'
_refine_ls_weighting_scheme calc
_refine_ls_wR_factor_gt 0.1872
_refine_ls_wR_factor_ref 0.2126
_reflns_number_gt 8352
_reflns_number_total 13219
_reflns_threshold_expression >2sigma(I)
_cod_data_source_file ja0388919si20040709_024047_2.cif
_cod_data_source_block complex5b
_cod_original_sg_symbol_H-M 'P 21/n'
_cod_database_code 4112889

loop_
_symmetry_equiv_pos_as_xyz
'x, y, z'
'-x+1/2, y+1/2, -z+1/2'
'-x, -y, -z'
'x-1/2, -y-1/2, z-1/2'

loop_
_atom_site_label
_atom_site_type_symbol
_atom_site_fract_x
_atom_site_fract_y
_atom_site_fract_z
_atom_site_U_iso_or_equiv
_atom_site_adp_type
_atom_site_occupancy
_atom_site_symmetry_multiplicity
_atom_site_calc_flag
_atom_site_refinement_flags
Pt1 Pt 0.22469(3) 0.217055(17) -0.01244(2) 0.04063(14) Uani 1 1 d .
P1 P 0.2504(2) 0.30963(13) -0.00301(14) 0.0452(6) Uani 1 1 d .
P2 P 0.0550(2) 0.22670(12) -0.08247(15) 0.0470(7) Uani 1 1 d .
N1 N 0.3811(6) 0.2016(4) 0.0553(4) 0.041(2) Uani 1 1 d .
N2 N 0.7904(6) -0.1312(3) 0.0196(4) 0.0405(19) Uani 1 1 d .
O1 O 0.6956(6) 0.1426(4) 0.2546(4) 0.075(3) Uani 1 1 d .
O2 O 0.7521(5) 0.1480(3) 0.1545(4) 0.0545(19) Uani 1 1 d .
O3 O 0.8679(6) 0.0550(3) 0.1230(4) 0.0541(19) Uani 1 1 d .
O4 O 0.9053(14) 0.0637(5) 0.0176(7) 0.148(7) Uani 1 1 d .
C1 C 0.3922(8) 0.1836(4) 0.1226(5) 0.045(2) Uani 1 1 d .
H1 H 0.3318 0.1811 0.1398 0.053 Uiso 1 1 calc R
C2 C 0.4898(8) 0.1682(5) 0.1689(6) 0.049(3) Uani 1 1 d .
H2 H 0.4977 0.1563 0.2178 0.059 Uiso 1 1 calc R
C3 C 0.5763(8) 0.1710(4) 0.1407(6) 0.044(2) Uani 1 1 d .
C4 C 0.5620(8) 0.1884(5) 0.0696(6) 0.049(3) Uani 1 1 d .
H4 H 0.6202 0.1903 0.0499 0.059 Uiso 1 1 calc R
C5 C 0.4630(8) 0.2029(4) 0.0275(5) 0.044(2) Uani 1 1 d .
H5 H 0.4524 0.2141 -0.0220 0.053 Uiso 1 1 calc R
C6 C 0.6809(9) 0.1528(5) 0.1901(6) 0.055(3) Uani 1 1 d .
C7 C 0.8581(8) 0.1317(6) 0.1985(7) 0.062(3) Uani 1 1 d .
H7A H 0.8544 0.1029 0.2346 0.074 Uiso 1 1 calc R
H7B H 0.8972 0.1639 0.2252 0.074 Uiso 1 1 calc R
C8 C 0.9105(8) 0.1100(5) 0.1453(8) 0.064(3) Uani 1 1 d .
H8A H 0.8967 0.1346 0.1020 0.076 Uiso 1 1 calc R
H8B H 0.9878 0.1079 0.1683 0.076 Uiso 1 1 calc R
C9 C 0.8714(12) 0.0372(6) 0.0586(7) 0.071(4) Uani 1 1 d .
C10 C 0.8330(10) -0.0196(5) 0.0438(6) 0.058(3) Uani 1 1 d .
C11 C 0.8514(10) -0.0481(5) -0.0156(6) 0.063(3) Uani 1 1 d .
H11 H 0.8797 -0.0289 -0.0491 0.075 Uiso 1 1 calc R
C12 C 0.8292(9) -0.1024(5) -0.0256(6) 0.054(3) Uani 1 1 d .
H12 H 0.8419 -0.1206 -0.0664 0.065 Uiso 1 1 calc R
C13 C 0.7685(8) -0.1046(4) 0.0755(6) 0.048(3) Uani 1 1 d .
H13 H 0.7366 -0.1249 0.1062 0.058 Uiso 1 1 calc R
C14 C 0.7896(8) -0.0504(5) 0.0901(6) 0.051(3) Uani 1 1 d .
H14 H 0.7751 -0.0335 0.1313 0.061 Uiso 1 1 calc R
C15 C 0.1774(10) 0.3499(5) -0.0804(6) 0.063(3) Uani 1 1 d .
H15A H 0.1865 0.3894 -0.0665 0.076 Uiso 1 1 calc R
H15B H 0.2092 0.3442 -0.1209 0.076 Uiso 1 1 calc R
C16 C 0.0592(9) 0.3380(5) -0.1096(7) 0.062(3) Uani 1 1 d .
H16A H 0.0281 0.3392 -0.0682 0.074 Uiso 1 1 calc R
H16B H 0.0255 0.3674 -0.1447 0.074 Uiso 1 1 calc R
C17 C 0.0347(9) 0.2834(5) -0.1471(6) 0.055(3) Uani 1 1 d .
H17A H 0.0802 0.2780 -0.1797 0.067 Uiso 1 1 calc R
H17B H -0.0397 0.2833 -0.1781 0.067 Uiso 1 1 calc R
C18 C 0.3879(8) 0.3273(4) 0.0069(6) 0.048(3) Uani 1 1 d .
C19 C 0.4585(10) 0.3351(5) 0.0746(7) 0.066(3) Uani 1 1 d .
H19 H 0.4344 0.3329 0.1169 0.079 Uiso 1 1 calc R
C20 C 0.5632(10) 0.3460(6) 0.0832(9) 0.079(4) Uani 1 1 d .
H20 H 0.6126 0.3501 0.1304 0.095 Uiso 1 1 calc R
C21 C 0.5936(12) 0.3508(6) 0.0178(10) 0.086(5) Uani 1 1 d .
H21 H 0.6644 0.3607 0.0216 0.103 Uiso 1 1 calc R
C22 C 0.5269(12) 0.3421(6) -0.0487(9) 0.072(4) Uani 1 1 d .
H22 H 0.5517 0.3443 -0.0907 0.087 Uiso 1 1 calc R
C23 C 0.4238(10) 0.3302(5) -0.0572(7) 0.064(3) Uani 1 1 d .
H23 H 0.3764 0.3240 -0.1047 0.076 Uiso 1 1 calc R
C24 C 0.2225(8) 0.3380(5) 0.0780(6) 0.053(3) Uani 1 1 d .
C25 C 0.2268(9) 0.3045(6) 0.1372(6) 0.056(3) Uani 1 1 d .
H25 H 0.2431 0.2664 0.1352 0.068 Uiso 1 1 calc R
C26 C 0.2076(11) 0.3255(7) 0.1998(7) 0.075(4) Uani 1 1 d .
H26 H 0.2127 0.3022 0.2408 0.090 Uiso 1 1 calc R
C27 C 0.1816(11) 0.3794(8) 0.2024(8) 0.080(4) Uani 1 1 d .
H27 H 0.1651 0.3935 0.2444 0.097 Uiso 1 1 calc R
C28 C 0.1790(13) 0.4137(7) 0.1444(10) 0.096(5) Uani 1 1 d .
H28 H 0.1637 0.4518 0.1476 0.116 Uiso 1 1 calc R
C29 C 0.1979(12) 0.3938(6) 0.0824(8) 0.078(4) Uani 1 1 d .
H29 H 0.1945 0.4178 0.0423 0.094 Uiso 1 1 calc R
C30 C -0.0362(8) 0.2376(5) -0.0280(6) 0.049(3) Uani 1 1 d .
C31 C -0.1399(9) 0.2496(6) -0.0641(6) 0.063(3) Uani 1 1 d .
H31 H -0.1639 0.2511 -0.1163 0.075 Uiso 1 1 calc R
C32 C -0.2100(10) 0.2597(7) -0.0218(8) 0.078(4) Uani 1 1 d .
H32 H -0.2824 0.2670 -0.0456 0.093 Uiso 1 1 calc R
C33 C -0.1750(10) 0.2591(6) 0.0515(7) 0.064(3) Uani 1 1 d .
H33 H -0.2226 0.2668 0.0792 0.076 Uiso 1 1 calc R
C34 C -0.0713(11) 0.2475(6) 0.0876(6) 0.064(3) Uani 1 1 d .
H34 H -0.0474 0.2473 0.1398 0.077 Uiso 1 1 calc R
C35 C -0.0015(8) 0.2360(5) 0.0471(6) 0.051(3) Uani 1 1 d .
H35 H 0.0699 0.2270 0.0716 0.061 Uiso 1 1 calc R
C36 C 0.0063(8) 0.1659(5) -0.1399(5) 0.047(3) Uani 1 1 d .
C37 C -0.0520(9) 0.1267(5) -0.1164(6) 0.057(3) Uani 1 1 d .
H37 H -0.0722 0.1327 -0.0730 0.068 Uiso 1 1 calc R
C38 C -0.0813(10) 0.0783(6) -0.1566(7) 0.070(4) Uani 1 1 d .
H38 H -0.1221 0.0513 -0.1408 0.084 Uiso 1 1 calc R
C39 C -0.0515(10) 0.0693(6) -0.2190(7) 0.068(3) Uani 1 1 d .
H39 H -0.0728 0.0367 -0.2470 0.082 Uiso 1 1 calc R
C40 C 0.0102(10) 0.1084(6) -0.2409(6) 0.065(3) Uani 1 1 d .
H40 H 0.0341 0.1017 -0.2827 0.078 Uiso 1 1 calc R
C41 C 0.0365(9) 0.1572(5) -0.2018(6) 0.059(3) Uani 1 1 d .
H41 H 0.0758 0.1847 -0.2180 0.071 Uiso 1 1 calc R
S1 S 0.8134(3) 0.29552(16) 0.27948(18) 0.0715(10) Uani 1 1 d D
O5 O 0.7717(11) 0.3550(6) 0.2604(7) 0.138(5) Uani 1 1 d D
O6 O 0.7813(13) 0.2651(5) 0.2183(6) 0.136(6) Uani 1 1 d D
O7 O 0.7950(9) 0.2783(4) 0.3463(5) 0.088(3) Uani 1 1 d D
C42 C 0.9330(14) 0.3026(11) 0.3010(10) 0.39(5) Uani 1 1 d D
F1 F 0.9863(10) 0.3301(6) 0.2536(7) 0.152(5) Uani 1 1 d D
F2 F 0.9873(14) 0.3360(9) 0.3632(8) 0.249(12) Uani 1 1 d D
F3 F 1.0008(12) 0.2591(8) 0.3191(11) 0.205(7) Uani 1 1 d D
S2 S 0.2079(3) 0.1533(2) 0.2502(2) 0.0830(11) Uani 1 1 d D
O8 O 0.3038(11) 0.1869(8) 0.2717(9) 0.180(7) Uani 1 1 d D
O9 O 0.1621(8) 0.1596(5) 0.1769(5) 0.093(3) Uani 1 1 d D
O10 O 0.1378(13) 0.1482(12) 0.2970(8) 0.290(17) Uani 1 1 d D
C43 C 0.2480(11) 0.0954(7) 0.2438(9) 0.103(7) Uani 1 1 d D
F4 F 0.292(2) 0.0681(12) 0.3193(13) 0.40(2) Uani 1 1 d D
F5 F 0.3340(12) 0.0833(7) 0.2204(12) 0.229(9) Uani 1 1 d D
F6 F 0.1821(13) 0.0515(6) 0.2200(12) 0.226(9) Uani 1 1 d D
C44 C 0.316(3) 0.1274(17) 0.662(2) 0.210 Uiso 0.50 1 d PD
H44A H 0.2955 0.1590 0.6282 0.315 Uiso 0.50 1 calc PR
H44B H 0.3665 0.1395 0.7076 0.315 Uiso 0.50 1 calc PR
H44C H 0.2530 0.1122 0.6719 0.315 Uiso 0.50 1 calc PR
C45 C 0.3738(19) 0.0766(11) 0.6204(13) 0.126(13) Uiso 0.50 1 d PGD
C46 C 0.410(3) 0.0280(13) 0.6584(15) 0.22(3) Uiso 0.50 1 d PGD
H46 H 0.4016 0.0225 0.7060 0.259 Uiso 0.50 1 calc PR
C47 C 0.457(3) -0.0125(11) 0.627(2) 0.19(2) Uiso 0.50 1 d PGD
H47 H 0.4812 -0.0457 0.6528 0.228 Uiso 0.50 1 calc PR
C48 C 0.468(2) -0.0044(12) 0.557(2) 0.19(2) Uiso 0.50 1 d PGD
H48 H 0.5006 -0.0321 0.5356 0.231 Uiso 0.50 1 calc PR
C49 C 0.433(2) 0.0442(14) 0.5192(15) 0.161(18) Uiso 0.50 1 d PGD
H49 H 0.4405 0.0497 0.4716 0.194 Uiso 0.50 1 calc PR
C50 C 0.385(2) 0.0847(11) 0.5508(13) 0.104(11) Uiso 0.50 1 d PGD
H50 H 0.3609 0.1179 0.5248 0.124 Uiso 0.50 1 calc PR
C51 C 0.635(3) 0.0425(15) 0.8778(18) 0.115(12) Uiso 0.50 1 d PD
H51A H 0.6684 0.0785 0.8923 0.172 Uiso 0.50 1 calc PR
H51B H 0.5850 0.0452 0.8285 0.172 Uiso 0.50 1 calc PR
H51C H 0.6893 0.0151 0.8775 0.172 Uiso 0.50 1 calc PR
C52 C 0.583(2) 0.0270(13) 0.9261(16) 0.36(6) Uiso 0.50 1 d PGD
C53 C 0.506(3) -0.0226(16) 0.941(2) 0.151(17) Uiso 0.50 1 d PGD
H53 H 0.4956 -0.0480 0.9013 0.181 Uiso 0.50 1 calc PR
C54 C 0.563(4) 0.0471(19) 1.004(2) 0.17(2) Uiso 0.50 1 d PGD
H54 H 0.5996 0.0804 1.0223 0.205 Uiso 0.50 1 calc PR

loop_
_atom_site_aniso_label
_atom_site_aniso_U_11
_atom_site_aniso_U_22
_atom_site_aniso_U_33
_atom_site_aniso_U_23
_atom_site_aniso_U_13
_atom_site_aniso_U_12
Pt1 0.0387(2) 0.0505(2) 0.0339(2) -0.00009(19) 0.01251(15) -0.00264(19)
P1 0.0447(15) 0.0529(17) 0.0384(15) -0.0020(12) 0.0124(12) -0.0035(12)
P2 0.0457(15) 0.063(2) 0.0357(14) 0.0008(12) 0.0170(12) -0.0021(13)
N1 0.023(4) 0.063(6) 0.028(4) 0.007(4) -0.007(3) 0.008(3)
N2 0.043(5) 0.038(4) 0.045(5) 0.003(4) 0.021(4) 0.000(4)
O1 0.053(5) 0.123(8) 0.043(5) 0.000(5) 0.006(4) 0.010(5)
O2 0.041(4) 0.075(5) 0.047(4) -0.009(4) 0.012(3) 0.005(4)
O3 0.052(4) 0.052(5) 0.062(5) -0.004(4) 0.023(4) -0.005(3)
O4 0.293(19) 0.083(8) 0.120(10) -0.033(7) 0.142(12) -0.090(10)
C1 0.043(6) 0.051(7) 0.040(6) 0.004(5) 0.014(4) -0.001(5)
C2 0.045(6) 0.063(7) 0.041(6) 0.000(5) 0.015(5) -0.003(5)
C3 0.047(6) 0.046(6) 0.043(6) -0.008(5) 0.018(5) -0.002(5)
C4 0.044(6) 0.060(7) 0.050(6) 0.000(5) 0.025(5) -0.003(5)
C5 0.047(6) 0.054(7) 0.037(5) 0.005(4) 0.020(5) 0.006(5)
C6 0.052(6) 0.064(8) 0.046(7) -0.011(6) 0.010(5) 0.001(6)
C7 0.031(5) 0.078(9) 0.067(8) -0.018(6) -0.002(5) 0.002(5)
C8 0.035(6) 0.061(8) 0.094(9) -0.024(7) 0.017(6) -0.010(5)
C9 0.101(10) 0.062(8) 0.065(8) -0.011(7) 0.048(8) -0.019(7)
C10 0.072(8) 0.063(8) 0.041(6) 0.001(5) 0.021(6) -0.009(6)
C11 0.079(8) 0.073(9) 0.043(6) 0.005(6) 0.028(6) -0.015(7)
C12 0.064(7) 0.060(8) 0.042(6) 0.003(5) 0.020(5) -0.007(6)
C13 0.051(6) 0.047(7) 0.053(6) 0.004(5) 0.024(5) -0.002(5)
C14 0.051(6) 0.055(7) 0.051(6) 0.001(5) 0.022(5) 0.001(5)
C15 0.088(9) 0.062(8) 0.030(6) 0.010(5) 0.001(6) 0.004(7)
C16 0.056(7) 0.067(8) 0.051(7) 0.010(6) -0.003(5) 0.008(6)
C17 0.051(6) 0.072(8) 0.038(6) -0.005(6) 0.004(5) 0.005(6)
C18 0.043(6) 0.042(6) 0.061(7) -0.006(5) 0.020(5) -0.006(5)
C19 0.061(7) 0.069(9) 0.077(9) -0.020(7) 0.034(7) -0.003(6)
C20 0.049(7) 0.086(10) 0.102(11) -0.032(9) 0.022(7) -0.006(7)
C21 0.066(9) 0.073(10) 0.144(15) -0.015(10) 0.070(10) -0.014(7)
C22 0.078(9) 0.068(9) 0.081(10) -0.005(7) 0.038(8) -0.013(7)
C23 0.064(8) 0.067(8) 0.070(8) 0.003(6) 0.035(7) -0.001(6)
C24 0.043(6) 0.059(7) 0.055(7) -0.016(6) 0.010(5) -0.003(5)
C25 0.059(7) 0.074(8) 0.033(6) -0.002(5) 0.009(5) -0.001(6)
C26 0.078(9) 0.095(11) 0.057(8) -0.016(7) 0.028(7) -0.007(8)
C27 0.065(8) 0.117(14) 0.065(9) -0.026(9) 0.027(7) -0.002(8)
C28 0.116(13) 0.077(11) 0.096(12) -0.042(10) 0.031(10) 0.015(9)
C29 0.098(11) 0.058(9) 0.085(10) -0.005(7) 0.038(8) -0.002(7)
C30 0.037(5) 0.072(8) 0.039(6) 0.003(5) 0.013(4) 0.000(5)
C31 0.044(6) 0.106(10) 0.036(6) 0.003(6) 0.008(5) 0.014(6)
C32 0.045(7) 0.115(12) 0.080(10) 0.001(8) 0.028(7) 0.017(7)
C33 0.053(7) 0.087(9) 0.058(8) -0.001(7) 0.028(6) 0.007(6)
C34 0.082(9) 0.077(9) 0.041(6) 0.003(6) 0.030(6) -0.001(7)
C35 0.042(6) 0.073(8) 0.038(6) -0.002(5) 0.013(5) 0.000(5)
C36 0.042(5) 0.064(7) 0.033(5) 0.002(5) 0.009(4) -0.001(5)
C37 0.058(7) 0.080(9) 0.033(6) -0.013(5) 0.014(5) -0.014(6)
C38 0.070(8) 0.084(10) 0.051(7) -0.004(7) 0.009(6) -0.028(7)
C39 0.074(8) 0.077(9) 0.046(7) -0.007(6) 0.005(6) -0.010(7)
C40 0.070(8) 0.086(10) 0.038(6) -0.006(6) 0.014(6) -0.002(7)
C41 0.057(7) 0.070(8) 0.048(7) 0.005(6) 0.013(5) 0.002(6)
S1 0.082(2) 0.089(3) 0.0576(19) -0.0066(17) 0.0413(18) -0.0074(19)
O5 0.146(12) 0.175(14) 0.122(10) 0.019(9) 0.086(9) 0.051(10)
O6 0.229(17) 0.121(11) 0.062(7) -0.030(7) 0.049(9) -0.052(10)
O7 0.112(8) 0.111(8) 0.061(6) 0.005(5) 0.058(6) 0.019(6)
C42 0.12(2) 0.97(13) 0.12(2) 0.24(5) 0.08(2) 0.20(5)
F1 0.138(10) 0.193(13) 0.150(11) -0.006(9) 0.081(9) -0.052(9)
F2 0.243(19) 0.41(3) 0.109(10) -0.078(14) 0.075(12) -0.21(2)
F3 0.122(11) 0.27(2) 0.236(19) 0.054(16) 0.069(12) 0.003(13)
S2 0.062(2) 0.123(3) 0.063(2) -0.006(2) 0.0170(17) -0.026(2)
O8 0.104(10) 0.25(2) 0.164(15) -0.068(14) 0.011(10) -0.091(12)
O9 0.106(8) 0.124(9) 0.048(6) 0.007(5) 0.023(5) 0.003(7)
O10 0.175(17) 0.63(5) 0.079(10) -0.026(17) 0.060(11) 0.15(2)
C43 0.060(8) 0.138(15) 0.140(14) -0.100(12) 0.073(9) -0.065(9)
F4 0.37(4) 0.42(4) 0.30(3) 0.21(3) -0.07(3) 0.03(3)
F5 0.173(14) 0.200(16) 0.36(3) 0.107(16) 0.155(16) 0.066(12)
F6 0.179(15) 0.100(10) 0.41(3) -0.013(13) 0.104(17) -0.004(9)

loop_
_atom_type_symbol
_atom_type_description
_atom_type_scat_dispersion_real
_atom_type_scat_dispersion_imag
_atom_type_scat_source
C C 0.0033 0.0016 'International Tables Vol C Tables 4.2.6.8 and 6.1.1.4'
H H 0.0000 0.0000 'International Tables Vol C Tables 4.2.6.8 and 6.1.1.4'
N N 0.0061 0.0033 'International Tables Vol C Tables 4.2.6.8 and 6.1.1.4'
O O 0.0106 0.0060 'International Tables Vol C Tables 4.2.6.8 and 6.1.1.4'
F F 0.0171 0.0103 'International Tables Vol C Tables 4.2.6.8 and 6.1.1.4'
P P 0.1023 0.0942 'International Tables Vol C Tables 4.2.6.8 and 6.1.1.4'
S S 0.1246 0.1234 'International Tables Vol C Tables 4.2.6.8 and 6.1.1.4'
Pt Pt -1.7033 8.3905 'International Tables Vol C Tables 4.2.6.8 and 6.1.1.4'

loop_
_geom_angle_atom_site_label_1
_geom_angle_atom_site_label_2
_geom_angle_atom_site_label_3
_geom_angle
_geom_angle_site_symmetry_1
_geom_angle_site_symmetry_3
N2 Pt1 N1 85.5(3) 3_655 .
N2 Pt1 P2 90.3(2) 3_655 .
N1 Pt1 P2 175.5(2) . .
N2 Pt1 P1 177.0(2) 3_655 .
N1 Pt1 P1 91.6(2) . .
P2 Pt1 P1 92.57(10) . .
C15 P1 C24 107.2(6) . .
C15 P1 C18 103.9(6) . .
C24 P1 C18 105.4(5) . .
C15 P1 Pt1 116.1(4) . .
C24 P1 Pt1 112.2(4) . .
C18 P1 Pt1 111.2(4) . .
C17 P2 C30 106.5(5) . .
C17 P2 C36 104.3(5) . .
C30 P2 C36 106.1(5) . .
C17 P2 Pt1 113.8(4) . .
C30 P2 Pt1 112.8(3) . .
C36 P2 Pt1 112.6(4) . .
C1 N1 C5 121.1(8) . .
C1 N1 Pt1 117.4(6) . .
C5 N1 Pt1 120.9(6) . .
C12 N2 C13 118.5(9) . .
C12 N2 Pt1 122.0(7) . 3_655
C13 N2 Pt1 119.3(6) . 3_655
C6 O2 C7 116.2(9) . .
C9 O3 C8 117.1(9) . .
N1 C1 C2 121.7(9) . .
C1 C2 C3 117.3(10) . .
C4 C3 C2 119.8(10) . .
C4 C3 C6 123.0(9) . .
C2 C3 C6 117.1(9) . .
C5 C4 C3 119.3(9) . .
N1 C5 C4 120.7(9) . .
O1 C6 O2 125.1(11) . .
O1 C6 C3 122.9(10) . .
O2 C6 C3 112.0(9) . .
O2 C7 C8 105.5(9) . .
O3 C8 C7 107.7(9) . .
O4 C9 O3 123.8(12) . .
O4 C9 C10 123.7(12) . .
O3 C9 C10 112.5(10) . .
C14 C10 C11 116.4(11) . .
C14 C10 C9 124.2(10) . .
C11 C10 C9 119.0(10) . .
C12 C11 C10 120.7(10) . .
N2 C12 C11 122.2(10) . .
N2 C13 C14 123.2(10) . .
C13 C14 C10 119.0(10) . .
C16 C15 P1 116.5(9) . .
C17 C16 C15 113.5(10) . .
C16 C17 P2 112.3(8) . .
C19 C18 C23 119.3(10) . .
C19 C18 P1 121.2(9) . .
C23 C18 P1 119.4(9) . .
C18 C19 C20 122.0(12) . .
C19 C20 C21 116.4(14) . .
C22 C21 C20 122.7(13) . .
C21 C22 C23 120.8(13) . .
C22 C23 C18 118.7(13) . .
C25 C24 C29 118.4(11) . .
C25 C24 P1 120.1(9) . .
C29 C24 P1 121.6(10) . .
C24 C25 C26 120.9(13) . .
C27 C26 C25 119.9(14) . .
C26 C27 C28 120.1(13) . .
C29 C28 C27 120.8(15) . .
C28 C29 C24 119.9(14) . .
C35 C30 C31 120.7(10) . .
C35 C30 P2 120.8(8) . .
C31 C30 P2 118.4(8) . .
C30 C31 C32 118.4(11) . .
C33 C32 C31 120.4(12) . .
C32 C33 C34 121.2(11) . .
C33 C34 C35 119.5(11) . .
C30 C35 C34 119.8(10) . .
C41 C36 C37 120.5(11) . .
C41 C36 P2 119.7(9) . .
C37 C36 P2 119.5(8) . .
C36 C37 C38 119.7(10) . .
C39 C38 C37 120.2(12) . .
C38 C39 C40 119.6(12) . .
C41 C40 C39 119.8(11) . .
C36 C41 C40 120.2(11) . .
O6 S1 O7 121.4(7) . .
O6 S1 C42 109.8(11) . .
O7 S1 C42 103.1(8) . .
O6 S1 O5 107.9(9) . .
O7 S1 O5 109.9(6) . .
C42 S1 O5 103.3(11) . .
F3 C42 F2 95.3(16) . .
F3 C42 F1 96.2(14) . .
F2 C42 F1 92.0(15) . .
F3 C42 S1 122.6(19) . .
F2 C42 S1 121.0(16) . .
F1 C42 S1 122.4(14) . .
O9 S2 O8 108.5(9) . .
O9 S2 O10 117.5(8) . .
O8 S2 O10 121.9(11) . .
O9 S2 C43 94.7(8) . .
O8 S2 C43 103.9(9) . .
O10 S2 C43 105.6(12) . .
F6 C43 F5 103.7(14) . .
F6 C43 S2 122.8(12) . .
F5 C43 S2 124.6(12) . .
F6 C43 F4 90.4(16) . .
F5 C43 F4 94.7(17) . .
S2 C43 F4 111.8(14) . .
C46 C45 C50 120.0 . .
C46 C45 C44 119.3(7) . .
C50 C45 C44 120.7(7) . .
C47 C46 C45 120.0 . .
C48 C47 C46 120.0 . .
C47 C48 C49 120.0 . .
C50 C49 C48 120.0 . .
C49 C50 C45 120.0 . .
C51 C52 C54 140.6(12) . .
C51 C52 C53 141.2(12) . .
C54 C52 C53 78.2 . .
C52 C53 C54 147(5) . 3_657
C52 C54 C53 135(4) . 3_657

loop_
_geom_bond_atom_site_label_1
_geom_bond_atom_site_label_2
_geom_bond_distance
_geom_bond_site_symmetry_2
Pt1 N2 2.090(8) 3_655
Pt1 N1 2.130(7) .
Pt1 P2 2.266(3) .
Pt1 P1 2.267(3) .
P1 C15 1.795(11) .
P1 C24 1.819(11) .
P1 C18 1.826(10) .
P2 C17 1.810(12) .
P2 C30 1.824(10) .
P2 C36 1.836(11) .
N1 C1 1.319(12) .
N1 C5 1.338(12) .
N2 C12 1.320(12) .
N2 C13 1.344(12) .
N2 Pt1 2.090(8) 3_655
O1 C6 1.210(13) .
O2 C6 1.316(13) .
O2 C7 1.464(12) .
O3 C9 1.311(13) .
O3 C8 1.460(13) .
O4 C9 1.194(14) .
C1 C2 1.386(14) .
C2 C3 1.400(14) .
C3 C4 1.377(14) .
C3 C6 1.497(15) .
C4 C5 1.367(14) .
C7 C8 1.479(16) .
C9 C10 1.466(17) .
C10 C14 1.398(15) .
C10 C11 1.404(16) .
C11 C12 1.351(16) .
C13 C14 1.355(15) .
C15 C16 1.528(17) .
C16 C17 1.492(16) .
C18 C19 1.366(16) .
C18 C23 1.433(15) .
C19 C20 1.373(17) .
C20 C21 1.42(2) .
C21 C22 1.33(2) .
C22 C23 1.358(18) .
C24 C25 1.376(16) .
C24 C29 1.400(17) .
C25 C26 1.384(16) .
C26 C27 1.35(2) .
C27 C28 1.37(2) .
C28 C29 1.364(19) .
C30 C35 1.368(14) .
C30 C31 1.376(14) .
C31 C32 1.417(16) .
C32 C33 1.334(18) .
C33 C34 1.375(17) .
C34 C35 1.391(15) .
C36 C41 1.364(15) .
C36 C37 1.376(15) .
C37 C38 1.393(17) .
C38 C39 1.371(17) .
C39 C40 1.391(17) .
C40 C41 1.386(17) .
S1 O6 1.337(10) .
S1 O7 1.425(8) .
S1 C42 1.525(19) .
S1 O5 1.549(12) .
C42 F3 1.36(2) .
C42 F2 1.44(2) .
C42 F1 1.46(2) .
S2 O9 1.358(9) .
S2 O8 1.462(11) .
S2 O10 1.465(13) .
S2 C43 1.517(16) .
C43 F6 1.367(17) .
C43 F5 1.368(16) .
C43 F4 1.54(2) .
C44 C45 1.751(16) .
C45 C46 1.3900 .
C45 C50 1.3900 .
C46 C47 1.3900 .
C47 C48 1.3900 .
C48 C49 1.3900 .
C49 C50 1.3900 .
C51 C52 1.351(15) .
C52 C54 1.6536 .
C52 C53 1.6542 .
C53 C54 1.68(6) 3_657
C54 C53 1.68(7) 3_657
